data_4080858
loop_
_publ_author_name
'Fong, Henry'
'Moret, Marc-Etienne'
'Lee, Yunho'
'Peters, Jonas C.'

_publ_section_title
;
 Heterolytic H2Cleavage and Catalytic Hydrogenation by an Iron
 Metallaboratrane
;
_journal_issue 10
_journal_name_full Organometallics
_journal_page_first 3053
_journal_paper_doi 10.1021/om400281v
_journal_volume 32
_journal_year 2013
_chemical_formula_sum 'C41 H65 B Fe N P3'
_chemical_formula_weight 731.51
_chemical_name_systematic
; 
 ? 
;
_space_group_IT_number 33
_symmetry_cell_setting orthorhombic
_symmetry_space_group_name_Hall 'P 2c -2n'
_symmetry_space_group_name_H-M 'P n a 21'
_atom_sites_solution_hydrogens geom
_atom_sites_solution_primary direct
_atom_sites_solution_secondary difmap
_audit_creation_method SHELXL-97
_cell_angle_alpha 90.00
_cell_angle_beta 90.00
_cell_angle_gamma 90.00
_cell_formula_units_Z 4
_cell_length_a 28.1082(11)
_cell_length_b 11.7188(5)
_cell_length_c 12.0896(5)
_cell_measurement_temperature 100(2)
_cell_volume 3982.2(3)
_computing_cell_refinement 'SAINT-Plus v7.66A (Bruker-AXS, 2009)'
_computing_data_collection 'APEX2 v2010.7-0 (Bruker-AXS, 2010)'
_computing_data_reduction 'SAINT-Plus v7.66A (Bruker-AXS, 2009)'
_computing_molecular_graphics 'Bruker SHELXTL'
_computing_publication_material 'Bruker SHELXTL'
_computing_structure_refinement 'SHELXL-97 (Sheldrick, 2008)'
_computing_structure_solution 'SHELXS-97 (Sheldrick, 2008)'
_diffrn_ambient_temperature 100(2)
_diffrn_detector_area_resol_mean 8.3
_diffrn_measured_fraction_theta_full 0.999
_diffrn_measured_fraction_theta_max 0.964
_diffrn_measurement_device_type 'Bruker KAPPA APEX II'
_diffrn_measurement_method '\w and \f scans'
_diffrn_radiation_monochromator graphite
_diffrn_radiation_source 'fine-focus sealed tube'
_diffrn_radiation_type MoK\a
_diffrn_radiation_wavelength 0.71073
_diffrn_reflns_av_R_equivalents 0.0524
_diffrn_reflns_av_sigmaI/netI 0.0496
_diffrn_reflns_limit_h_max 45
_diffrn_reflns_limit_h_min -45
_diffrn_reflns_limit_k_max 18
_diffrn_reflns_limit_k_min -19
_diffrn_reflns_limit_l_max 19
_diffrn_reflns_limit_l_min -19
_diffrn_reflns_number 125474
_diffrn_reflns_theta_full 25.00
_diffrn_reflns_theta_max 35.72
_diffrn_reflns_theta_min 2.22
_exptl_absorpt_coefficient_mu 0.528
_exptl_absorpt_correction_T_max 0.9393
_exptl_absorpt_correction_T_min 0.8705
_exptl_absorpt_correction_type multi-scan
_exptl_absorpt_process_details 'SADABS v2008/1 (Bruker-AXS, 2008)'
_exptl_crystal_colour yellow
_exptl_crystal_density_diffrn 1.220
_exptl_crystal_density_method 'not measured'
_exptl_crystal_description needles
_exptl_crystal_F_000 1576
_exptl_crystal_size_max 0.27
_exptl_crystal_size_mid 0.25
_exptl_crystal_size_min 0.12
_refine_diff_density_max 0.799
_refine_diff_density_min -0.297
_refine_diff_density_rms 0.069
_refine_ls_abs_structure_details 'Flack H D (1983), Acta Cryst. A39, 876-881'
_refine_ls_abs_structure_Flack 0.012(7)
_refine_ls_extinction_method none
_refine_ls_goodness_of_fit_ref 0.944
_refine_ls_hydrogen_treatment mixed
_refine_ls_matrix_type full
_refine_ls_number_parameters 447
_refine_ls_number_reflns 17349
_refine_ls_number_restraints 1
_refine_ls_restrained_S_all 0.944
_refine_ls_R_factor_all 0.0531
_refine_ls_R_factor_gt 0.0369
_refine_ls_shift/su_max 0.003
_refine_ls_shift/su_mean 0.000
_refine_ls_structure_factor_coef Fsqd
_refine_ls_weighting_details 'calc w=1/[\s^2^(Fo^2^)+(0.0548P)^2^+0.0000P] where P=(Fo^2^+2Fc^2^)/3'
_refine_ls_weighting_scheme calc
_refine_ls_wR_factor_gt 0.0807
_refine_ls_wR_factor_ref 0.0878
_reflns_number_gt 14549
_reflns_number_total 17349
_reflns_threshold_expression >2sigma(I)
_cod_data_source_file om400281v_si_002.cif
_cod_data_source_block hf15
_cod_depositor_comments
;
The following automatic conversions were performed:

'_symmetry_cell_setting' value 'Orthorhombic' changed to
'orthorhombic' according to
/home/saulius/struct/CIF-dictionaries/cif_core.dic dictionary named
'cif_core.dic' version 2.3.1 from 2005-06-27.

Automatic conversion script
Id: cif_fix_values 1891 2012-01-12 08:04:46Z andrius 
;
_cod_original_sg_symbol_H-M Pna2(1)
_cod_database_code 4080858

loop_
_symmetry_equiv_pos_as_xyz
'x, y, z'
'-x, -y, z+1/2'
'x+1/2, -y+1/2, z'
'-x+1/2, y+1/2, z+1/2'

loop_
_atom_site_label
_atom_site_type_symbol
_atom_site_fract_x
_atom_site_fract_y
_atom_site_fract_z
_atom_site_U_iso_or_equiv
_atom_site_adp_type
_atom_site_occupancy
_atom_site_symmetry_multiplicity
_atom_site_calc_flag
_atom_site_refinement_flags
Fe1 Fe 0.867236(6) 0.238036(14) 0.010659(16) 0.00917(4) Uani 1 1 d .
P2 P 0.920258(12) 0.33227(3) 0.11739(3) 0.01122(6) Uani 1 1 d .
P3 P 0.793398(13) 0.25658(3) -0.05216(3) 0.01008(6) Uani 1 1 d .
P1 P 0.871283(12) 0.04979(3) 0.05052(3) 0.01128(6) Uani 1 1 d .
C1 C 0.86865(5) 0.03399(11) 0.20084(12) 0.0127(2) Uani 1 1 d .
C2 C 0.84240(5) 0.11778(11) 0.25932(12) 0.0121(2) Uani 1 1 d .
N1 N 0.91703(5) 0.24307(10) -0.20712(11) 0.0167(2) Uani 1 1 d .
C15 C 0.82282(5) 0.39526(12) 0.36372(12) 0.0147(2) Uani 1 1 d .
H15 H 0.7943 0.3619 0.3907 0.018 Uiso 1 1 calc R
C26 C 0.76687(5) 0.24243(10) 0.17581(12) 0.0112(2) Uani 1 1 d .
B1 B 0.82299(6) 0.23652(12) 0.20637(13) 0.0113(3) Uani 1 1 d .
C14 C 0.84447(5) 0.34775(10) 0.26964(11) 0.0115(2) Uani 1 1 d .
C7 C 0.82346(5) -0.05855(10) 0.01430(13) 0.0140(2) Uani 1 1 d .
H7 H 0.8156 -0.0485 -0.0658 0.017 Uiso 1 1 calc R
C30 C 0.70159(5) 0.26060(11) 0.04333(13) 0.0159(3) Uani 1 1 d .
H30 H 0.6912 0.2697 -0.0309 0.019 Uiso 1 1 calc R
C6 C 0.88840(5) -0.05941(12) 0.25677(13) 0.0172(3) Uani 1 1 d .
H6 H 0.9069 -0.1133 0.2168 0.021 Uiso 1 1 calc R
C27 C 0.73186(5) 0.23806(11) 0.25867(13) 0.0141(2) Uani 1 1 d .
H27 H 0.7418 0.2305 0.3334 0.017 Uiso 1 1 calc R
C3 C 0.83533(5) 0.09827(12) 0.37272(12) 0.0145(2) Uani 1 1 d .
H3 H 0.8172 0.1519 0.4139 0.017 Uiso 1 1 calc R
C29 C 0.66818(5) 0.25589(12) 0.12767(14) 0.0184(3) Uani 1 1 d .
H29 H 0.6352 0.2606 0.1112 0.022 Uiso 1 1 calc R
C25 C 0.75057(5) 0.25221(10) 0.06539(12) 0.0121(2) Uani 1 1 d .
C31 C 0.77837(5) 0.39864(11) -0.11143(12) 0.0132(2) Uani 1 1 d .
H31 H 0.7450 0.3944 -0.1396 0.016 Uiso 1 1 calc R
C33 C 0.77996(5) 0.49282(12) -0.02353(13) 0.0170(3) Uani 1 1 d .
H33A H 0.7735 0.5667 -0.0583 0.026 Uiso 1 1 calc R
H33B H 0.8115 0.4944 0.0108 0.026 Uiso 1 1 calc R
H33C H 0.7559 0.4776 0.0331 0.026 Uiso 1 1 calc R
C28 C 0.68347(5) 0.24420(11) 0.23657(13) 0.0164(3) Uani 1 1 d .
H28 H 0.6610 0.2405 0.2952 0.020 Uiso 1 1 calc R
C9 C 0.77791(5) -0.03661(11) 0.08011(12) 0.0151(3) Uani 1 1 d .
H9A H 0.7833 -0.0553 0.1581 0.023 Uiso 1 1 calc R
H9B H 0.7522 -0.0845 0.0509 0.023 Uiso 1 1 calc R
H9C H 0.7690 0.0439 0.0735 0.023 Uiso 1 1 calc R
C17 C 0.88275(5) 0.54039(12) 0.37978(14) 0.0189(3) Uani 1 1 d .
H17 H 0.8956 0.6053 0.4161 0.023 Uiso 1 1 calc R
C8 C 0.92426(5) -0.03149(11) 0.00049(13) 0.0163(3) Uani 1 1 d .
H8 H 0.9241 -0.1080 0.0372 0.020 Uiso 1 1 calc R
C34 C 0.81047(5) 0.42661(12) -0.20977(12) 0.0170(3) Uani 1 1 d .
H34A H 0.8436 0.4313 -0.1848 0.026 Uiso 1 1 calc R
H34B H 0.8009 0.4999 -0.2418 0.026 Uiso 1 1 calc R
H34C H 0.8075 0.3666 -0.2658 0.026 Uiso 1 1 calc R
C32 C 0.76785(5) 0.15302(11) -0.15681(12) 0.0130(2) Uani 1 1 d .
H32 H 0.7557 0.0863 -0.1136 0.016 Uiso 1 1 calc R
C37 C 0.89811(5) 0.23809(11) -0.12065(12) 0.0124(2) Uani 1 1 d .
C18 C 0.90502(5) 0.49574(12) 0.28711(12) 0.0160(3) Uani 1 1 d .
H18 H 0.9332 0.5309 0.2603 0.019 Uiso 1 1 calc R
C13 C 0.88689(5) 0.39974(11) 0.23191(11) 0.0122(2) Uani 1 1 d .
C16 C 0.84156(5) 0.48937(12) 0.41897(13) 0.0167(3) Uani 1 1 d .
H16 H 0.8262 0.5184 0.4831 0.020 Uiso 1 1 calc R
C36 C 0.80649(5) 0.10643(12) -0.23421(12) 0.0167(3) Uani 1 1 d .
H36A H 0.8141 0.1639 -0.2904 0.025 Uiso 1 1 calc R
H36B H 0.7949 0.0370 -0.2705 0.025 Uiso 1 1 calc R
H36C H 0.8351 0.0887 -0.1912 0.025 Uiso 1 1 calc R
C38 C 0.93990(6) 0.25001(12) -0.31424(13) 0.0174(3) Uani 1 1 d .
C19 C 0.97223(6) 0.26998(13) 0.19910(14) 0.0198(3) Uani 1 1 d .
H19 H 0.9855 0.2072 0.1524 0.024 Uiso 1 1 calc R
C10 C 0.83727(5) -0.18426(11) 0.03149(12) 0.0173(3) Uani 1 1 d .
H10A H 0.8104 -0.2333 0.0115 0.026 Uiso 1 1 calc R
H10B H 0.8456 -0.1968 0.1093 0.026 Uiso 1 1 calc R
H10C H 0.8647 -0.2029 -0.0153 0.026 Uiso 1 1 calc R
C20 C 0.95115(5) 0.45556(12) 0.05148(13) 0.0166(2) Uani 1 1 d .
H20 H 0.9711 0.4922 0.1101 0.020 Uiso 1 1 calc R
C5 C 0.88144(6) -0.07475(12) 0.36940(13) 0.0188(3) Uani 1 1 d .
H5 H 0.8954 -0.1380 0.4064 0.023 Uiso 1 1 calc R
C12 C 0.97118(5) 0.02722(13) 0.02793(14) 0.0215(3) Uani 1 1 d .
H12A H 0.9709 0.1051 -0.0016 0.032 Uiso 1 1 calc R
H12B H 0.9975 -0.0155 -0.0054 0.032 Uiso 1 1 calc R
H12C H 0.9753 0.0298 0.1084 0.032 Uiso 1 1 calc R
C21 C 0.95591(6) 0.21401(15) 0.30587(15) 0.0248(3) Uani 1 1 d .
H21A H 0.9446 0.2727 0.3572 0.037 Uiso 1 1 calc R
H21B H 0.9826 0.1727 0.3394 0.037 Uiso 1 1 calc R
H21C H 0.9300 0.1605 0.2899 0.037 Uiso 1 1 calc R
C11 C 0.92048(5) -0.04996(13) -0.12456(13) 0.0195(3) Uani 1 1 d .
H11A H 0.9460 -0.1010 -0.1490 0.029 Uiso 1 1 calc R
H11B H 0.9234 0.0236 -0.1626 0.029 Uiso 1 1 calc R
H11C H 0.8896 -0.0842 -0.1421 0.029 Uiso 1 1 calc R
C4 C 0.85388(5) 0.00341(12) 0.42743(13) 0.0171(3) Uani 1 1 d .
H4 H 0.8477 -0.0077 0.5039 0.021 Uiso 1 1 calc R
C24 C 0.98546(6) 0.41357(16) -0.03910(14) 0.0265(4) Uani 1 1 d .
H24A H 1.0093 0.4727 -0.0541 0.040 Uiso 1 1 calc R
H24B H 0.9675 0.3974 -0.1068 0.040 Uiso 1 1 calc R
H24C H 1.0014 0.3439 -0.0140 0.040 Uiso 1 1 calc R
C40 C 0.91864(6) 0.15846(15) -0.38966(15) 0.0261(3) Uani 1 1 d .
H40A H 0.8846 0.1729 -0.3995 0.039 Uiso 1 1 calc R
H40B H 0.9232 0.0832 -0.3560 0.039 Uiso 1 1 calc R
H40C H 0.9345 0.1607 -0.4618 0.039 Uiso 1 1 calc R
C35 C 0.72644(5) 0.19315(13) -0.22996(13) 0.0175(3) Uani 1 1 d .
H35A H 0.7138 0.1282 -0.2718 0.026 Uiso 1 1 calc R
H35B H 0.7378 0.2517 -0.2815 0.026 Uiso 1 1 calc R
H35C H 0.7012 0.2252 -0.1833 0.026 Uiso 1 1 calc R
C22 C 1.01399(6) 0.34772(15) 0.22655(16) 0.0290(4) Uani 1 1 d .
H22A H 1.0367 0.3066 0.2734 0.044 Uiso 1 1 calc R
H22B H 1.0024 0.4153 0.2659 0.044 Uiso 1 1 calc R
H22C H 1.0298 0.3713 0.1580 0.044 Uiso 1 1 calc R
C39 C 0.99312(6) 0.22941(17) -0.29864(16) 0.0304(4) Uani 1 1 d .
H39A H 0.9982 0.1525 -0.2691 0.046 Uiso 1 1 calc R
H39B H 1.0060 0.2858 -0.2468 0.046 Uiso 1 1 calc R
H39C H 1.0093 0.2367 -0.3700 0.046 Uiso 1 1 calc R
C23 C 0.91810(6) 0.54795(13) 0.00628(16) 0.0269(3) Uani 1 1 d .
H23A H 0.9002 0.5176 -0.0568 0.040 Uiso 1 1 calc R
H23B H 0.9370 0.6137 -0.0177 0.040 Uiso 1 1 calc R
H23C H 0.8959 0.5718 0.0643 0.040 Uiso 1 1 calc R
C41 C 0.93064(8) 0.36874(16) -0.36193(15) 0.0326(4) Uani 1 1 d .
H41A H 0.9435 0.4266 -0.3116 0.049 Uiso 1 1 calc R
H41B H 0.8963 0.3803 -0.3706 0.049 Uiso 1 1 calc R
H41C H 0.9462 0.3755 -0.4342 0.049 Uiso 1 1 calc R
H42 H 0.8610(8) 0.3511(19) -0.003(2) 0.040(6) Uiso 1 1 d .
H43 H 0.8398(9) 0.2572(15) 0.117(2) 0.030(6) Uiso 1 1 d .

loop_
_atom_site_aniso_label
_atom_site_aniso_U_11
_atom_site_aniso_U_22
_atom_site_aniso_U_33
_atom_site_aniso_U_23
_atom_site_aniso_U_13
_atom_site_aniso_U_12
Fe1 0.00954(7) 0.00929(7) 0.00868(8) 0.00036(7) 0.00026(7) 0.00027(6)
P2 0.01002(14) 0.01297(14) 0.01067(15) 0.00026(12) -0.00007(11) -0.00102(11)
P3 0.01062(14) 0.00960(13) 0.01003(15) 0.00113(11) -0.00047(11) 0.00051(11)
P1 0.01275(14) 0.00993(13) 0.01117(15) 0.00007(11) 0.00020(12) 0.00214(11)
C1 0.0142(6) 0.0121(5) 0.0119(6) 0.0022(4) -0.0019(5) 0.0010(4)
C2 0.0107(5) 0.0129(5) 0.0127(6) 0.0009(4) -0.0005(4) -0.0018(4)
N1 0.0167(6) 0.0185(6) 0.0147(6) -0.0022(4) 0.0029(5) -0.0036(4)
C15 0.0140(6) 0.0152(6) 0.0149(6) -0.0015(5) 0.0016(5) -0.0001(5)
C26 0.0105(6) 0.0097(5) 0.0134(6) 0.0004(4) 0.0009(4) -0.0001(4)
B1 0.0119(6) 0.0116(6) 0.0106(6) -0.0002(5) 0.0010(5) 0.0020(5)
C14 0.0128(6) 0.0103(5) 0.0113(6) -0.0007(4) -0.0010(4) 0.0015(4)
C7 0.0185(6) 0.0105(5) 0.0131(6) 0.0005(5) -0.0003(5) 0.0006(4)
C30 0.0129(6) 0.0175(6) 0.0172(7) 0.0005(5) 0.0004(5) 0.0020(5)
C6 0.0203(7) 0.0141(6) 0.0174(7) 0.0019(5) -0.0025(5) 0.0037(5)
C27 0.0143(6) 0.0146(6) 0.0133(6) -0.0003(5) 0.0023(5) 0.0003(4)
C3 0.0162(6) 0.0145(6) 0.0127(6) 0.0002(5) -0.0008(5) -0.0019(5)
C29 0.0116(6) 0.0219(7) 0.0218(7) -0.0002(5) 0.0007(5) 0.0029(5)
C25 0.0119(6) 0.0106(5) 0.0137(6) 0.0001(4) 0.0001(5) -0.0006(4)
C31 0.0147(6) 0.0110(5) 0.0140(6) 0.0028(4) -0.0022(5) 0.0006(4)
C33 0.0180(7) 0.0113(5) 0.0219(7) -0.0010(5) -0.0014(5) 0.0015(5)
C28 0.0149(6) 0.0168(6) 0.0176(7) -0.0005(5) 0.0041(5) 0.0001(5)
C9 0.0166(6) 0.0126(5) 0.0161(6) 0.0020(5) 0.0003(5) -0.0009(5)
C17 0.0207(7) 0.0160(6) 0.0199(7) -0.0055(5) -0.0015(5) -0.0006(5)
C8 0.0173(6) 0.0137(5) 0.0180(7) -0.0016(5) 0.0006(5) 0.0055(4)
C34 0.0193(7) 0.0156(6) 0.0161(7) 0.0050(5) -0.0007(5) -0.0011(5)
C32 0.0128(6) 0.0126(5) 0.0135(6) 0.0009(4) -0.0007(5) -0.0006(4)
C37 0.0116(6) 0.0111(5) 0.0146(6) -0.0015(4) -0.0010(5) -0.0006(4)
C18 0.0143(6) 0.0153(6) 0.0183(7) -0.0026(5) -0.0010(5) -0.0033(5)
C13 0.0132(6) 0.0124(5) 0.0110(6) -0.0003(4) -0.0017(4) 0.0006(4)
C16 0.0190(7) 0.0161(6) 0.0151(7) -0.0055(5) -0.0008(5) 0.0016(5)
C36 0.0187(7) 0.0186(6) 0.0127(6) -0.0024(5) -0.0001(5) 0.0011(5)
C38 0.0190(7) 0.0208(7) 0.0124(6) -0.0020(5) 0.0057(5) -0.0042(5)
C19 0.0139(7) 0.0254(7) 0.0202(8) 0.0034(6) -0.0023(5) 0.0009(5)
C10 0.0240(7) 0.0100(5) 0.0178(8) -0.0002(4) 0.0003(5) 0.0000(5)
C20 0.0176(6) 0.0175(6) 0.0148(6) 0.0010(5) -0.0002(5) -0.0065(5)
C5 0.0244(7) 0.0138(6) 0.0181(7) 0.0042(5) -0.0043(5) 0.0012(5)
C12 0.0167(7) 0.0221(6) 0.0256(9) -0.0043(6) -0.0004(5) 0.0042(5)
C21 0.0193(7) 0.0295(8) 0.0256(8) 0.0110(7) -0.0048(6) 0.0005(6)
C11 0.0197(7) 0.0202(6) 0.0185(7) -0.0036(5) 0.0038(5) 0.0050(5)
C4 0.0197(7) 0.0189(6) 0.0127(6) 0.0030(5) -0.0019(5) -0.0040(5)
C24 0.0263(8) 0.0337(9) 0.0194(8) -0.0071(6) 0.0079(6) -0.0161(7)
C40 0.0279(8) 0.0345(8) 0.0158(7) -0.0090(6) 0.0040(6) -0.0090(7)
C35 0.0174(7) 0.0196(6) 0.0155(7) 0.0007(5) -0.0045(5) -0.0006(5)
C22 0.0216(8) 0.0312(8) 0.0344(10) 0.0016(7) -0.0081(7) -0.0054(6)
C39 0.0199(8) 0.0462(10) 0.0253(9) -0.0116(8) 0.0061(6) -0.0028(7)
C23 0.0261(8) 0.0230(7) 0.0316(9) 0.0134(7) -0.0057(7) -0.0082(6)
C41 0.0469(11) 0.0294(9) 0.0214(9) 0.0061(7) 0.0067(7) -0.0032(8)

loop_
_atom_type_symbol
_atom_type_description
_atom_type_scat_dispersion_real
_atom_type_scat_dispersion_imag
_atom_type_scat_source
C C 0.0033 0.0016 'International Tables Vol C Tables 4.2.6.8 and 6.1.1.4'
H H 0.0000 0.0000 'International Tables Vol C Tables 4.2.6.8 and 6.1.1.4'
B B 0.0013 0.0007 'International Tables Vol C Tables 4.2.6.8 and 6.1.1.4'
N N 0.0061 0.0033 'International Tables Vol C Tables 4.2.6.8 and 6.1.1.4'
P P 0.1023 0.0942 'International Tables Vol C Tables 4.2.6.8 and 6.1.1.4'
Fe Fe 0.3463 0.8444 'International Tables Vol C Tables 4.2.6.8 and 6.1.1.4'

loop_
_geom_angle_atom_site_label_1
_geom_angle_atom_site_label_2
_geom_angle_atom_site_label_3
_geom_angle
C37 Fe1 P3 98.52(5)
C37 Fe1 P2 100.64(5)
P3 Fe1 P2 139.810(14)
C37 Fe1 P1 99.39(4)
P3 Fe1 P1 102.437(14)
P2 Fe1 P1 108.783(15)
C13 P2 C20 102.99(6)
C13 P2 C19 99.45(7)
C20 P2 C19 99.27(7)
C13 P2 Fe1 107.57(4)
C20 P2 Fe1 116.22(5)
C19 P2 Fe1 127.84(5)
C31 P3 C25 99.88(6)
C31 P3 C32 103.29(6)
C25 P3 C32 104.29(6)
C31 P3 Fe1 115.55(5)
C25 P3 Fe1 109.90(5)
C32 P3 Fe1 121.33(4)
C1 P1 C8 107.60(7)
C1 P1 C7 97.63(6)
C8 P1 C7 98.54(6)
C1 P1 Fe1 107.97(4)
C8 P1 Fe1 117.94(5)
C7 P1 Fe1 124.56(4)
C6 C1 C2 120.45(13)
C6 C1 P1 122.87(11)
C2 C1 P1 116.54(10)
C3 C2 C1 116.61(12)
C3 C2 B1 118.45(12)
C1 C2 B1 124.84(12)
C37 N1 C38 179.32(16)
C16 C15 C14 122.56(13)
C27 C26 C25 116.65(12)
C27 C26 B1 121.14(12)
C25 C26 B1 122.21(12)
C26 B1 C2 116.91(11)
C26 B1 C14 115.71(11)
C2 B1 C14 112.08(11)
C15 C14 C13 117.10(12)
C15 C14 B1 122.49(12)
C13 C14 B1 120.40(12)
C9 C7 C10 107.58(11)
C9 C7 P1 111.11(9)
C10 C7 P1 115.50(10)
C29 C30 C25 121.38(14)
C5 C6 C1 121.27(14)
C28 C27 C26 123.16(14)
C4 C3 C2 122.68(13)
C30 C29 C28 119.35(14)
C30 C25 C26 120.10(13)
C30 C25 P3 119.09(11)
C26 C25 P3 120.81(10)
C34 C31 C33 111.58(11)
C34 C31 P3 110.94(9)
C33 C31 P3 111.75(10)
C27 C28 C29 119.33(14)
C18 C17 C16 119.38(13)
C12 C8 C11 109.80(13)
C12 C8 P1 112.90(10)
C11 C8 P1 109.66(10)
C36 C32 C35 107.12(12)
C36 C32 P3 111.52(9)
C35 C32 P3 118.41(10)
N1 C37 Fe1 176.71(13)
C17 C18 C13 121.52(13)
C18 C13 C14 119.86(12)
C18 C13 P2 120.94(10)
C14 C13 P2 118.99(10)
C17 C16 C15 119.56(14)
N1 C38 C39 108.39(14)
N1 C38 C41 108.24(13)
C39 C38 C41 110.93(14)
N1 C38 C40 108.69(12)
C39 C38 C40 110.22(14)
C41 C38 C40 110.31(15)
C21 C19 C22 107.82(14)
C21 C19 P2 111.96(11)
C22 C19 P2 118.30(11)
C23 C20 C24 110.67(14)
C23 C20 P2 114.77(10)
C24 C20 P2 110.36(10)
C6 C5 C4 119.26(14)
C5 C4 C3 119.62(14)

loop_
_geom_bond_atom_site_label_1
_geom_bond_atom_site_label_2
_geom_bond_distance
Fe1 C37 1.8091(15)
Fe1 P3 2.2207(4)
Fe1 P2 2.2596(4)
Fe1 P1 2.2609(4)
P2 C13 1.8498(14)
P2 C20 1.8645(14)
P2 C19 1.9085(16)
P3 C31 1.8611(13)
P3 C25 1.8632(15)
P3 C32 1.8945(14)
P1 C1 1.8282(14)
P1 C8 1.8682(14)
P1 C7 1.9000(13)
C1 C6 1.4012(19)
C1 C2 1.4173(19)
C2 C3 1.404(2)
C2 B1 1.6259(19)
N1 C37 1.174(2)
N1 C38 1.448(2)
C15 C16 1.3928(19)
C15 C14 1.4050(19)
C26 C27 1.405(2)
C26 C25 1.416(2)
C26 B1 1.622(2)
B1 C14 1.628(2)
C14 C13 1.4144(19)
C7 C9 1.5293(19)
C7 C10 1.5376(18)
C30 C29 1.387(2)
C30 C25 1.406(2)
C6 C5 1.387(2)
C27 C28 1.388(2)
C3 C4 1.395(2)
C29 C28 1.392(2)
C31 C34 1.528(2)
C31 C33 1.533(2)
C17 C18 1.386(2)
C17 C16 1.387(2)
C8 C12 1.524(2)
C8 C11 1.531(2)
C32 C36 1.534(2)
C32 C35 1.5355(19)
C18 C13 1.4039(19)
C38 C39 1.527(2)
C38 C41 1.528(2)
C38 C40 1.530(2)
C19 C21 1.519(2)
C19 C22 1.523(2)
C20 C23 1.528(2)
C20 C24 1.540(2)
C5 C4 1.390(2)
